data_4325742
loop_
_publ_author_name
'Wen-Jian Chen'
'Da-Hai Yu'
'Xin Xiao'
'Yun-Qian Zhang'
'Qian-Jiang Zhu'
'Sai-Feng Xue'
'Zhu Tao'
'Gang Wei'

_publ_section_title
;
 Difference of Coordination between Alkali- and Alkaline-Earth-Metal Ions
 to a Symmetrical \a,\a',\d,\d'-Tetramethylcucurbit[6]uril
;
_journal_name_full 'Inorganic Chemistry'
_journal_page_first 6956
_journal_page_last 6964
_journal_paper_doi 10.1021/ic200109s
_journal_volume 50
_journal_year 2011
_chemical_formula_moiety 'C40 H54 Cl K2 N24 O17, 2Br, (H3 O), 2(H2 O)'
_chemical_formula_sum 'C40 H61 Br2 Cl K2 N24 O20'
_chemical_formula_weight 1471.60
_chemical_name_systematic
;
 ?
;
_space_group_IT_number 70
_symmetry_cell_setting orthorhombic
_symmetry_space_group_name_Hall '-F 2uv 2vw'
_symmetry_space_group_name_H-M 'F d d d :2'
_atom_sites_solution_hydrogens geom
_atom_sites_solution_primary direct
_atom_sites_solution_secondary difmap
_audit_creation_method SHELXL-97
_cell_angle_alpha 90.00
_cell_angle_beta 90.00
_cell_angle_gamma 90.00
_cell_formula_units_Z 16
_cell_length_a 22.0414(17)
_cell_length_b 31.670(3)
_cell_length_c 32.9490(17)
_cell_measurement_reflns_used 72
_cell_measurement_temperature 223(2)
_cell_measurement_theta_max 21.6
_cell_measurement_theta_min 1.58
_cell_volume 23000(3)
_computing_structure_refinement 'SHELXL-97 (Sheldrick, 1997)'
_diffrn_ambient_temperature 223(2)
_diffrn_measured_fraction_theta_full 0.995
_diffrn_measured_fraction_theta_max 0.995
_diffrn_measurement_device_type 'Bruker CCD Area Detector'
_diffrn_measurement_method '\f and \w scan'
_diffrn_radiation_monochromator graphite
_diffrn_radiation_source 'fine-focus sealed tube'
_diffrn_radiation_type MoK\a
_diffrn_radiation_wavelength 0.71073
_diffrn_reflns_av_R_equivalents 0.0552
_diffrn_reflns_av_sigmaI/netI 0.0265
_diffrn_reflns_limit_h_max 26
_diffrn_reflns_limit_h_min -27
_diffrn_reflns_limit_k_max 39
_diffrn_reflns_limit_k_min -39
_diffrn_reflns_limit_l_max 37
_diffrn_reflns_limit_l_min -40
_diffrn_reflns_number 60156
_diffrn_reflns_theta_full 26.00
_diffrn_reflns_theta_max 26.00
_diffrn_reflns_theta_min 1.28
_exptl_absorpt_coefficient_mu 1.697
_exptl_absorpt_correction_T_max 0.7498
_exptl_absorpt_correction_T_min 0.6962
_exptl_absorpt_correction_type multi-scan
_exptl_crystal_colour colorless
_exptl_crystal_density_diffrn 1.700
_exptl_crystal_description prism
_exptl_crystal_F_000 12064
_exptl_crystal_size_max 0.23
_exptl_crystal_size_mid 0.19
_exptl_crystal_size_min 0.18
_refine_diff_density_max 2.089
_refine_diff_density_min -2.704
_refine_diff_density_rms 0.173
_refine_ls_extinction_method none
_refine_ls_goodness_of_fit_ref 1.081
_refine_ls_hydrogen_treatment constr
_refine_ls_matrix_type full
_refine_ls_number_parameters 435
_refine_ls_number_reflns 5636
_refine_ls_number_restraints 0
_refine_ls_restrained_S_all 1.081
_refine_ls_R_factor_all 0.1027
_refine_ls_R_factor_gt 0.0849
_refine_ls_shift/su_max 0.000
_refine_ls_shift/su_mean 0.000
_refine_ls_structure_factor_coef Fsqd
_refine_ls_weighting_details 'calc w=1/[\s^2^(Fo^2^)+(0.1753P)^2^+349.8619P] where P=(Fo^2^+2Fc^2^)/3'
_refine_ls_weighting_scheme calc
_refine_ls_wR_factor_gt 0.2652
_refine_ls_wR_factor_ref 0.2774
_reflns_number_gt 4453
_reflns_number_total 5636
_reflns_threshold_expression >2sigma(I)
_cod_data_source_file ic200109s_si_003_05.cif
_cod_data_source_block complex05
_cod_original_sg_symbol_H-M 'F d d d'
_cod_database_code 4325742

loop_
_symmetry_equiv_pos_as_xyz
'x, y, z'
'-x+1/4, -y+1/4, z'
'x, -y+1/4, -z+1/4'
'-x+1/4, y, -z+1/4'
'x, y+1/2, z+1/2'
'-x+1/4, -y+3/4, z+1/2'
'x, -y+3/4, -z+3/4'
'-x+1/4, y+1/2, -z+3/4'
'x+1/2, y, z+1/2'
'-x+3/4, -y+1/4, z+1/2'
'x+1/2, -y+1/4, -z+3/4'
'-x+3/4, y, -z+3/4'
'x+1/2, y+1/2, z'
'-x+3/4, -y+3/4, z'
'x+1/2, -y+3/4, -z+1/4'
'-x+3/4, y+1/2, -z+1/4'
'-x, -y, -z'
'x-1/4, y-1/4, -z'
'-x, y-1/4, z-1/4'
'x-1/4, -y, z-1/4'
'-x, -y+1/2, -z+1/2'
'x-1/4, y+1/4, -z+1/2'
'-x, y+1/4, z+1/4'
'x-1/4, -y+1/2, z+1/4'
'-x+1/2, -y, -z+1/2'
'x+1/4, y-1/4, -z+1/2'
'-x+1/2, y-1/4, z+1/4'
'x+1/4, -y, z+1/4'
'-x+1/2, -y+1/2, -z'
'x+1/4, y+1/4, -z'
'-x+1/2, y+1/4, z-1/4'
'x+1/4, -y+1/2, z-1/4'

loop_
_atom_site_label
_atom_site_type_symbol
_atom_site_fract_x
_atom_site_fract_y
_atom_site_fract_z
_atom_site_U_iso_or_equiv
_atom_site_adp_type
_atom_site_occupancy
_atom_site_symmetry_multiplicity
_atom_site_calc_flag
_atom_site_refinement_flags
_atom_site_disorder_group
O1W O 0.5373(3) 1.1123(2) 0.3823(2) 0.0706(14) Uani 1 1 d . .
O2W O 0.6253(2) 1.0350(4) 0.1752(3) 0.138(5) Uani 1 1 d . .
O3W O 0.1250 1.1250 0.1865(3) 0.0706(14) Uani 1 2 d S .
O4W O 0.5273(7) 1.1241(2) 0.1054(4) 0.071(4) Uani 0.50 1 d P .
O5W O 0.2967(6) 1.1045(4) 0.1285(3) 0.059(3) Uani 0.50 1 d P .
O6W O 0.4095(13) 1.1246(10) 0.1586(9) 0.188(14) Uani 0.50 1 d P .
K1 K 0.6250 1.1250 0.22067(8) 0.0477(6) Uani 1 2 d S .
K2 K 0.20321(14) 1.08371(9) 0.12952(9) 0.0293(7) Uani 0.420(3) 1 d P 1
K2' K 0.1669(8) 1.0687(5) 0.1284(5) 0.0293(7) Uani 0.080(3) 1 d P 2
Cl1 Cl 0.6250 1.1250 0.31134(8) 0.0474(6) Uani 1 2 d S .
Br1 Br 0.3750 0.8750 0.21550(3) 0.0424(3) Uani 1 2 d S .
Br2 Br 0.56493(11) 0.93267(5) 0.13138(5) 0.0309(5) Uani 0.420(3) 1 d P 1
Br2' Br 0.5352(7) 0.9352(3) 0.1437(4) 0.055(3) Uani 0.080(3) 1 d P 2
C1 C 0.4704(2) 1.06874(15) 0.24353(14) 0.0173(10) Uani 1 1 d . .
C2 C 0.37575(19) 1.07143(15) 0.27768(14) 0.0147(9) Uani 1 1 d . .
C3 C 0.3828(2) 1.02674(15) 0.25669(14) 0.0147(9) Uani 1 1 d . .
C4 C 0.2993(2) 1.06279(15) 0.22777(15) 0.0179(10) Uani 1 1 d . .
C5 C 0.4673(2) 1.00178(16) 0.20717(14) 0.0183(10) Uani 1 1 d . .
H5A H 0.4637 0.9735 0.2190 0.022 Uiso 1 1 calc R .
H5B H 0.5107 1.0082 0.2046 0.022 Uiso 1 1 calc R .
C6 C 0.3089(2) 0.98807(14) 0.20763(15) 0.0169(10) Uani 1 1 d . .
H6A H 0.3206 0.9625 0.2224 0.020 Uiso 1 1 calc R .
H6B H 0.2644 0.9888 0.2065 0.020 Uiso 1 1 calc R .
C7 C 0.4707(2) 1.01502(15) 0.13293(14) 0.0168(10) Uani 1 1 d . .
C8 C 0.3926(2) 0.97128(14) 0.15700(14) 0.0145(9) Uani 1 1 d . .
H8 H 0.4011 0.9430 0.1685 0.017 Uiso 1 1 calc R .
C9 C 0.3929(2) 0.97056(14) 0.11010(14) 0.0159(9) Uani 1 1 d . .
H9 H 0.4011 0.9419 0.0995 0.019 Uiso 1 1 calc R .
C10 C 0.2967(2) 0.99142(15) 0.13293(15) 0.0190(10) Uani 1 1 d . .
C11 C 0.4688(2) 0.99888(16) 0.05940(15) 0.0215(10) Uani 1 1 d . .
H11A H 0.5121 1.0053 0.0620 0.026 Uiso 1 1 calc R .
H11B H 0.4651 0.9703 0.0483 0.026 Uiso 1 1 calc R .
C12 C 0.3104(2) 0.98466(15) 0.05848(15) 0.0207(10) Uani 1 1 d . .
H12A H 0.2660 0.9846 0.0591 0.025 Uiso 1 1 calc R .
H12B H 0.3236 0.9585 0.0452 0.025 Uiso 1 1 calc R .
C13 C 0.4728(2) 1.06226(15) 0.01600(15) 0.0188(10) Uani 1 1 d . .
C14 C 0.3844(2) 1.02037(15) 0.00957(15) 0.0186(10) Uani 1 1 d . .
H14 H 0.3870 0.9948 -0.0077 0.022 Uiso 1 1 calc R .
C15 C 0.3775(2) 1.06124(15) -0.01607(15) 0.0171(10) Uani 1 1 d . .
H15 H 0.3670 1.0549 -0.0446 0.020 Uiso 1 1 calc R .
C16 C 0.2999(2) 1.05788(15) 0.03307(15) 0.0191(10) Uani 1 1 d . .
C17 C 0.4549(2) 1.13193(15) 0.28565(14) 0.0177(10) Uani 1 1 d . .
H17A H 0.4401 1.1348 0.3136 0.021 Uiso 1 1 calc R .
H17B H 0.4993 1.1316 0.2867 0.021 Uiso 1 1 calc R .
C18 C 0.2974(2) 1.11936(15) -0.01256(16) 0.0210(10) Uani 1 1 d . .
H18A H 0.2952 1.1156 -0.0420 0.025 Uiso 1 1 calc R .
H18B H 0.2558 1.1201 -0.0021 0.025 Uiso 1 1 calc R .
C19 C 0.3616(3) 1.07025(17) 0.32299(15) 0.0248(11) Uani 1 1 d . .
H19A H 0.3226 1.0567 0.3272 0.037 Uiso 1 1 calc R .
H19B H 0.3602 1.0988 0.3335 0.037 Uiso 1 1 calc R .
H19C H 0.3929 1.0544 0.3370 0.037 Uiso 1 1 calc R .
C20 C 0.3846(2) 0.98891(16) 0.28542(16) 0.0214(10) Uani 1 1 d . .
H20A H 0.4201 0.9910 0.3028 0.032 Uiso 1 1 calc R .
H20B H 0.3867 0.9630 0.2697 0.032 Uiso 1 1 calc R .
H20C H 0.3483 0.9887 0.3020 0.032 Uiso 1 1 calc R .
N1 N 0.43402(17) 1.09174(12) 0.26958(12) 0.0164(8) Uani 1 1 d . .
N2 N 0.44053(18) 1.03168(13) 0.23445(12) 0.0184(9) Uani 1 1 d . .
N3 N 0.32610(18) 1.09060(12) 0.25410(12) 0.0170(8) Uani 1 1 d . .
N4 N 0.33024(18) 1.02484(12) 0.23000(12) 0.0164(8) Uani 1 1 d . .
N5 N 0.44039(18) 1.00128(13) 0.16686(12) 0.0170(8) Uani 1 1 d . .
N6 N 0.44113(17) 0.99989(13) 0.09949(12) 0.0174(8) Uani 1 1 d . .
N7 N 0.33210(18) 0.98547(13) 0.16693(13) 0.0191(9) Uani 1 1 d . .
N8 N 0.33265(18) 0.98489(13) 0.09944(13) 0.0201(9) Uani 1 1 d . .
N9 N 0.44137(19) 1.02853(14) 0.03134(13) 0.0213(9) Uani 1 1 d . .
N10 N 0.43576(18) 1.08150(13) -0.01274(13) 0.0189(9) Uani 1 1 d . .
N11 N 0.33090(19) 1.02029(13) 0.03444(12) 0.0200(9) Uani 1 1 d . .
N12 N 0.32839(19) 1.08332(13) 0.00489(13) 0.0204(9) Uani 1 1 d . .
O1 O 0.52003(16) 1.07864(12) 0.23168(11) 0.0245(8) Uani 1 1 d . .
O2 O 0.51606(16) 1.03734(12) 0.13257(11) 0.0240(8) Uani 1 1 d . .
O3 O 0.52391(17) 1.07218(13) 0.02437(12) 0.0302(9) Uani 1 1 d . .
O4 O 0.25495(16) 1.06927(11) 0.20647(12) 0.0244(8) Uani 1 1 d . .
O5 O 0.24274(15) 0.99993(12) 0.13243(11) 0.0245(8) Uani 1 1 d . .
O6 O 0.25467(16) 1.06662(11) 0.05242(12) 0.0257(8) Uani 1 1 d . .

loop_
_atom_site_aniso_label
_atom_site_aniso_U_11
_atom_site_aniso_U_22
_atom_site_aniso_U_33
_atom_site_aniso_U_23
_atom_site_aniso_U_13
_atom_site_aniso_U_12
O1W 0.071(3) 0.063(3) 0.077(4) -0.001(3) -0.020(3) 0.006(3)
O2W 0.024(3) 0.289(14) 0.101(6) 0.112(8) -0.008(3) -0.011(4)
O3W 0.071(3) 0.063(3) 0.077(4) -0.001(3) -0.020(3) 0.006(3)
O4W 0.146(12) 0.005(3) 0.063(6) -0.003(4) -0.011(7) -0.006(5)
O5W 0.063(7) 0.066(7) 0.049(6) 0.001(5) 0.010(5) 0.003(6)
O6W 0.123(19) 0.30(4) 0.15(2) -0.10(2) -0.029(17) 0.03(2)
K1 0.0242(10) 0.0584(13) 0.0603(14) 0.000 0.000 -0.0086(8)
K2 0.0351(17) 0.0223(14) 0.0304(15) 0.0078(11) 0.0030(12) -0.0002(11)
K2' 0.0351(17) 0.0223(14) 0.0304(15) 0.0078(11) 0.0030(12) -0.0002(11)
Cl1 0.0562(15) 0.0401(12) 0.0458(14) 0.000 0.000 0.0020(10)
Br1 0.0478(6) 0.0327(5) 0.0467(6) 0.000 0.000 -0.0025(4)
Br2 0.0397(12) 0.0306(8) 0.0226(8) -0.0019(5) -0.0041(7) 0.0024(7)
Br2' 0.046(6) 0.053(6) 0.067(7) -0.005(5) 0.021(6) 0.007(5)
C1 0.016(2) 0.026(2) 0.009(2) 0.0020(18) -0.0024(17) -0.0020(19)
C2 0.011(2) 0.021(2) 0.011(2) 0.0008(17) 0.0002(16) -0.0019(17)
C3 0.012(2) 0.017(2) 0.015(2) 0.0022(17) -0.0003(17) -0.0013(17)
C4 0.014(2) 0.018(2) 0.021(2) 0.0036(18) 0.0021(19) -0.0028(18)
C5 0.014(2) 0.025(2) 0.016(2) 0.0006(19) -0.0024(18) 0.0032(18)
C6 0.016(2) 0.017(2) 0.018(2) 0.0011(18) 0.0007(18) -0.0060(17)
C7 0.012(2) 0.019(2) 0.019(2) 0.0015(18) -0.0006(17) 0.0045(18)
C8 0.017(2) 0.016(2) 0.011(2) 0.0013(17) -0.0012(17) -0.0010(17)
C9 0.019(2) 0.014(2) 0.015(2) -0.0017(17) -0.0035(18) -0.0008(18)
C10 0.019(3) 0.017(2) 0.020(3) 0.0031(18) -0.0021(18) -0.0058(19)
C11 0.020(2) 0.028(3) 0.017(2) 0.003(2) 0.0014(19) 0.010(2)
C12 0.024(3) 0.018(2) 0.020(3) 0.0017(19) -0.006(2) -0.0078(19)
C13 0.019(2) 0.023(2) 0.014(2) -0.0011(18) -0.0001(18) 0.0065(19)
C14 0.021(2) 0.019(2) 0.015(2) 0.0011(18) -0.0010(18) 0.0025(19)
C15 0.016(2) 0.021(2) 0.015(2) 0.0000(19) -0.0021(17) 0.0023(18)
C16 0.020(2) 0.018(2) 0.019(2) -0.0011(18) -0.0027(19) -0.0038(19)
C17 0.019(2) 0.020(2) 0.014(2) 0.0001(18) -0.0042(18) -0.0034(18)
C18 0.015(2) 0.020(2) 0.028(3) 0.001(2) -0.007(2) 0.0016(18)
C19 0.032(3) 0.028(3) 0.015(3) -0.001(2) 0.006(2) -0.004(2)
C20 0.020(2) 0.024(2) 0.021(3) 0.006(2) -0.0014(19) 0.0014(19)
N1 0.0134(19) 0.020(2) 0.016(2) -0.0023(16) 0.0007(15) -0.0042(15)
N2 0.0141(19) 0.024(2) 0.017(2) -0.0035(16) 0.0025(15) -0.0024(16)
N3 0.0158(19) 0.0160(19) 0.019(2) 0.0020(15) -0.0017(16) 0.0014(15)
N4 0.018(2) 0.0175(19) 0.0140(19) -0.0010(15) -0.0035(15) 0.0016(15)
N5 0.0163(19) 0.022(2) 0.013(2) -0.0027(15) -0.0018(15) -0.0044(16)
N6 0.0125(19) 0.025(2) 0.015(2) 0.0013(16) 0.0008(15) -0.0015(16)
N7 0.0133(19) 0.026(2) 0.018(2) -0.0031(16) 0.0007(15) -0.0016(16)
N8 0.017(2) 0.025(2) 0.019(2) 0.0017(16) -0.0042(16) -0.0028(16)
N9 0.021(2) 0.026(2) 0.017(2) 0.0037(17) -0.0034(16) 0.0016(17)
N10 0.016(2) 0.023(2) 0.018(2) 0.0043(16) -0.0009(16) 0.0027(16)
N11 0.023(2) 0.020(2) 0.017(2) 0.0016(16) 0.0005(16) 0.0001(17)
N12 0.018(2) 0.022(2) 0.022(2) -0.0005(17) 0.0033(17) 0.0021(17)
O1 0.0162(17) 0.0326(19) 0.0247(19) -0.0009(15) 0.0021(14) -0.0069(15)
O2 0.0145(17) 0.0307(19) 0.027(2) 0.0035(15) -0.0010(14) -0.0060(15)
O3 0.023(2) 0.037(2) 0.031(2) 0.0080(17) -0.0046(16) 0.0016(16)
O4 0.0180(17) 0.0242(18) 0.031(2) 0.0028(15) -0.0101(15) 0.0018(14)
O5 0.0117(17) 0.034(2) 0.028(2) 0.0039(15) -0.0030(14) -0.0024(15)
O6 0.0181(18) 0.0264(18) 0.033(2) -0.0016(15) 0.0067(15) -0.0034(14)

loop_
_atom_type_symbol
_atom_type_description
_atom_type_scat_dispersion_real
_atom_type_scat_dispersion_imag
_atom_type_scat_source
C C 0.0033 0.0016 'International Tables Vol C Tables 4.2.6.8 and 6.1.1.4'
H H 0.0000 0.0000 'International Tables Vol C Tables 4.2.6.8 and 6.1.1.4'
N N 0.0061 0.0033 'International Tables Vol C Tables 4.2.6.8 and 6.1.1.4'
O O 0.0106 0.0060 'International Tables Vol C Tables 4.2.6.8 and 6.1.1.4'
K K 0.2009 0.2494 'International Tables Vol C Tables 4.2.6.8 and 6.1.1.4'
Cl Cl 0.1484 0.1585 'International Tables Vol C Tables 4.2.6.8 and 6.1.1.4'
Br Br -0.2901 2.4595 'International Tables Vol C Tables 4.2.6.8 and 6.1.1.4'

loop_
_geom_angle_atom_site_label_1
_geom_angle_atom_site_label_2
_geom_angle_atom_site_label_3
_geom_angle
_geom_angle_site_symmetry_1
_geom_angle_site_symmetry_3
K2' O3W K2' 92.7(7) . 2_575
K2' O3W K2 18.9(4) . .
K2' O3W K2 92.4(4) 2_575 .
K2' O3W K2 92.4(4) . 2_575
K2' O3W K2 18.9(4) 2_575 2_575
K2 O3W K2 98.1(3) . 2_575
K2' O3W K2' 37.9(7) . 4
K2' O3W K2' 77.4(6) 2_575 4
K2 O3W K2' 55.5(4) . 4
K2 O3W K2' 67.1(4) 2_575 4
K2' O3W K2' 77.4(6) . 3_575
K2' O3W K2' 37.9(7) 2_575 3_575
K2 O3W K2' 67.1(4) . 3_575
K2 O3W K2' 55.5(4) 2_575 3_575
K2' O3W K2' 86.4(7) 4 3_575
K2' O3W K2 54.8(4) . 4
K2' O3W K2 66.3(4) 2_575 4
K2 O3W K2 71.3(2) . 4
K2 O3W K2 52.55(17) 2_575 4
K2' O3W K2 17.7(3) 4 4
K2' O3W K2 85.3(4) 3_575 4
K2' O3W K2 66.3(4) . 3_575
K2' O3W K2 54.8(4) 2_575 3_575
K2 O3W K2 52.55(17) . 3_575
K2 O3W K2 71.3(2) 2_575 3_575
K2' O3W K2 85.3(4) 4 3_575
K2' O3W K2 17.7(3) 3_575 3_575
K2 O3W K2 89.7(3) 4 3_575
O4W O4W K1 139.2(2) 3_575 3_575
O5W O5W K2 107.6(3) 3_575 .
O5W O5W K2 46.3(3) 3_575 3_575
K2 O5W K2 61.5(3) . 3_575
O5W O5W K2' 111.2(4) 3_575 .
K2 O5W K2' 4.0(3) . .
K2 O5W K2' 65.2(4) 3_575 .
O1 K1 O1 164.91(19) 2_675 .
O1 K1 O3 69.05(11) 2_675 4_655
O1 K1 O3 110.01(12) . 4_655
O1 K1 O3 110.01(12) 2_675 3_575
O1 K1 O3 69.05(11) . 3_575
O3 K1 O3 173.3(2) 4_655 3_575
O1 K1 Cl1 82.45(9) 2_675 .
O1 K1 Cl1 82.45(9) . .
O3 K1 Cl1 86.64(10) 4_655 .
O3 K1 Cl1 86.64(10) 3_575 .
O1 K1 O2W 121.98(13) 2_675 .
O1 K1 O2W 65.95(13) . .
O3 K1 O2W 59.66(13) 4_655 .
O3 K1 O2W 124.02(14) 3_575 .
Cl1 K1 O2W 117.70(13) . .
O1 K1 O2W 65.95(13) 2_675 2_675
O1 K1 O2W 121.98(13) . 2_675
O3 K1 O2W 124.02(14) 4_655 2_675
O3 K1 O2W 59.66(13) 3_575 2_675
Cl1 K1 O2W 117.70(13) . 2_675
O2W K1 O2W 124.6(3) . 2_675
O1 K1 O4W 129.8(2) 2_675 3_575
O1 K1 O4W 63.8(2) . 3_575
O3 K1 O4W 124.8(2) 4_655 3_575
O3 K1 O4W 61.2(2) 3_575 3_575
Cl1 K1 O4W 139.3(2) . 3_575
O2W K1 O4W 69.92(19) . 3_575
O2W K1 O4W 68.8(2) 2_675 3_575
O1 K1 O4W 63.8(2) 2_675 4_655
O1 K1 O4W 129.8(2) . 4_655
O3 K1 O4W 61.2(2) 4_655 4_655
O3 K1 O4W 124.8(2) 3_575 4_655
Cl1 K1 O4W 139.3(2) . 4_655
O2W K1 O4W 68.8(2) . 4_655
O2W K1 O4W 69.92(19) 2_675 4_655
O4W K1 O4W 81.4(5) 3_575 4_655
O5W K2 K2 72.3(3) . 3_575
O5W K2 O5 89.5(3) . .
K2 K2 O5 161.32(10) 3_575 .
O5W K2 O4 71.2(3) . .
K2 K2 O4 105.25(16) 3_575 .
O5 K2 O4 71.87(12) . .
O5W K2 O6 70.3(3) . .
K2 K2 O6 95.07(15) 3_575 .
O5 K2 O6 74.02(13) . .
O4 K2 O6 127.86(16) . .
O5W K2 O5W 26.2(5) . 3_575
K2 K2 O5W 46.2(3) 3_575 3_575
O5 K2 O5W 115.4(3) . 3_575
O4 K2 O5W 84.4(2) . 3_575
O6 K2 O5W 76.1(3) . 3_575
O5W K2 O3W 116.4(3) . .
K2 K2 O3W 67.70(13) 3_575 .
O5 K2 O3W 126.77(17) . .
O4 K2 O3W 74.21(19) . .
O6 K2 O3W 156.3(2) . .
O5W K2 O3W 100.5(3) 3_575 .
O5W K2 O3W 113.2(3) . 3_575
K2 K2 O3W 59.75(10) 3_575 3_575
O5 K2 O3W 127.18(16) . 3_575
O4 K2 O3W 159.15(19) . 3_575
O6 K2 O3W 70.78(17) . 3_575
O5W K2 O3W 92.8(2) 3_575 3_575
O3W K2 O3W 86.1(3) . 3_575
O5W K2 K2 161.4(3) . 4
K2 K2 K2 89.44(2) 3_575 4
O5 K2 K2 108.28(10) . 4
O4 K2 K2 118.73(15) . 4
O6 K2 K2 108.76(15) . 4
O5W K2 K2 135.3(3) 3_575 4
O3W K2 K2 57.10(13) . 4
O3W K2 K2 51.62(11) 3_575 4
O5W K2 K2 125.1(3) . 2_575
K2 K2 K2 53.10(8) 3_575 2_575
O5 K2 K2 145.31(15) . 2_575
O4 K2 K2 114.87(10) . 2_575
O6 K2 K2 115.74(10) . 2_575
O5W K2 K2 99.2(3) 3_575 2_575
O3W K2 K2 40.94(16) . 2_575
O3W K2 K2 45.15(14) 3_575 2_575
K2 K2 K2 37.46(8) 4 2_575
K2' K2' O5 127.5(4) 4 .
K2' K2' O3W 75.7(8) 4 .
O5 K2' O3W 132.7(6) . .
K2' K2' O3W 66.4(7) 4 3_575
O5 K2' O3W 135.1(6) . 3_575
O3W K2' O3W 90.5(5) . 3_575
K2' K2' O5W 157.4(5) 4 .
O5 K2' O5W 74.1(5) . .
O3W K2' O5W 94.2(5) . .
O3W K2' O5W 94.0(5) 3_575 .
K2' K2' O6 120.7(11) 4 .
O5 K2' O6 69.5(4) . .
O3W K2' O6 139.7(6) . .
O3W K2' O6 68.2(3) 3_575 .
O5W K2' O6 55.9(4) . .
K2' K2' O4 134.0(12) 4 .
O5 K2' O4 66.4(4) . .
O3W K2' O4 69.3(4) . .
O3W K2' O4 140.2(6) 3_575 .
O5W K2' O4 55.8(4) . .
O6 K2' O4 105.3(5) . .
K2' K2' K2' 89.56(12) 4 3_575
O5 K2' K2' 142.6(4) . 3_575
O3W K2' K2' 53.3(4) . 3_575
O3W K2' K2' 49.3(4) 3_575 3_575
O5W K2' K2' 68.5(4) . 3_575
O6 K2' K2' 88.3(5) . 3_575
O4 K2' K2' 92.6(5) . 3_575
K2' K2' K2' 62.8(5) 4 2_575
O5 K2' K2' 169.5(9) . 2_575
O3W K2' K2' 43.6(3) . 2_575
O3W K2' K2' 46.8(3) 3_575 2_575
O5W K2' K2' 95.8(6) . 2_575
O6 K2' K2' 107.5(4) . 2_575
O4 K2' K2' 105.8(4) . 2_575
K2' K2' K2' 27.6(5) 3_575 2_575
O1 C1 N2 125.8(5) . .
O1 C1 N1 126.3(5) . .
N2 C1 N1 107.9(4) . .
N1 C2 N3 112.1(4) . .
N1 C2 C19 111.7(4) . .
N3 C2 C19 112.0(4) . .
N1 C2 C3 103.2(3) . .
N3 C2 C3 102.2(3) . .
C19 C2 C3 115.2(4) . .
N4 C3 N2 113.0(4) . .
N4 C3 C20 111.3(4) . .
N2 C3 C20 111.5(4) . .
N4 C3 C2 102.9(3) . .
N2 C3 C2 101.9(3) . .
C20 C3 C2 115.7(4) . .
O4 C4 N3 127.0(4) . .
O4 C4 N4 124.8(4) . .
N3 C4 N4 108.2(4) . .
N2 C5 N5 114.3(4) . .
N2 C5 H5A 108.7 . .
N5 C5 H5A 108.7 . .
N2 C5 H5B 108.7 . .
N5 C5 H5B 108.7 . .
H5A C5 H5B 107.6 . .
N7 C6 N4 113.7(4) . .
N7 C6 H6A 108.8 . .
N4 C6 H6A 108.8 . .
N7 C6 H6B 108.8 . .
N4 C6 H6B 108.8 . .
H6A C6 H6B 107.7 . .
O2 C7 N6 125.7(4) . .
O2 C7 N5 126.0(5) . .
N6 C7 N5 108.3(4) . .
N7 C8 N5 114.5(4) . .
N7 C8 C9 103.6(4) . .
N5 C8 C9 103.3(4) . .
N7 C8 H8 111.6 . .
N5 C8 H8 111.6 . .
C9 C8 H8 111.6 . .
N8 C9 N6 114.3(4) . .
N8 C9 C8 103.6(4) . .
N6 C9 C8 103.5(4) . .
N8 C9 H9 111.6 . .
N6 C9 H9 111.6 . .
C8 C9 H9 111.6 . .
O5 C10 N8 125.8(5) . .
O5 C10 N7 126.4(5) . .
N8 C10 N7 107.8(4) . .
N9 C11 N6 113.0(4) . .
N9 C11 H11A 109.0 . .
N6 C11 H11A 109.0 . .
N9 C11 H11B 109.0 . .
N6 C11 H11B 109.0 . .
H11A C11 H11B 107.8 . .
N8 C12 N11 113.8(4) . .
N8 C12 H12A 108.8 . .
N11 C12 H12A 108.8 . .
N8 C12 H12B 108.8 . .
N11 C12 H12B 108.8 . .
H12A C12 H12B 107.7 . .
O3 C13 N9 126.4(5) . .
O3 C13 N10 126.3(5) . .
N9 C13 N10 107.2(4) . .
N11 C14 N9 115.1(4) . .
N11 C14 C15 103.4(4) . .
N9 C14 C15 101.7(4) . .
N11 C14 H14 112.0 . .
N9 C14 H14 112.0 . .
C15 C14 H14 112.0 . .
N10 C15 N12 114.3(4) . .
N10 C15 C14 104.1(4) . .
N12 C15 C14 102.3(4) . .
N10 C15 H15 111.8 . .
N12 C15 H15 111.8 . .
C14 C15 H15 111.8 . .
O6 C16 N11 126.0(5) . .
O6 C16 N12 126.4(5) . .
N11 C16 N12 107.6(4) . .
N10 C17 N1 114.8(4) 3_575 .
N10 C17 H17A 108.6 3_575 .
N1 C17 H17A 108.6 . .
N10 C17 H17B 108.6 3_575 .
N1 C17 H17B 108.6 . .
H17A C17 H17B 107.5 . .
N3 C18 N12 114.1(4) 3_575 .
N3 C18 H18A 108.7 3_575 .
N12 C18 H18A 108.7 . .
N3 C18 H18B 108.7 3_575 .
N12 C18 H18B 108.7 . .
H18A C18 H18B 107.6 . .
C2 C19 H19A 109.5 . .
C2 C19 H19B 109.5 . .
H19A C19 H19B 109.5 . .
C2 C19 H19C 109.5 . .
H19A C19 H19C 109.5 . .
H19B C19 H19C 109.5 . .
C3 C20 H20A 109.5 . .
C3 C20 H20B 109.5 . .
H20A C20 H20B 109.5 . .
C3 C20 H20C 109.5 . .
H20A C20 H20C 109.5 . .
H20B C20 H20C 109.5 . .
C1 N1 C17 120.3(4) . .
C1 N1 C2 113.0(4) . .
C17 N1 C2 126.7(4) . .
C1 N2 C5 120.1(4) . .
C1 N2 C3 113.2(4) . .
C5 N2 C3 126.6(4) . .
C4 N3 C18 119.9(4) . 3_575
C4 N3 C2 112.9(4) . .
C18 N3 C2 125.8(4) 3_575 .
C4 N4 C3 112.8(4) . .
C4 N4 C6 120.5(4) . .
C3 N4 C6 126.6(4) . .
C7 N5 C8 112.1(4) . .
C7 N5 C5 122.8(4) . .
C8 N5 C5 120.4(4) . .
C7 N6 C9 112.2(4) . .
C7 N6 C11 122.7(4) . .
C9 N6 C11 120.7(4) . .
C10 N7 C6 123.2(4) . .
C10 N7 C8 112.4(4) . .
C6 N7 C8 123.9(4) . .
C10 N8 C12 124.0(4) . .
C10 N8 C9 112.5(4) . .
C12 N8 C9 122.7(4) . .
C13 N9 C11 122.0(4) . .
C13 N9 C14 112.9(4) . .
C11 N9 C14 123.6(4) . .
C13 N10 C15 112.3(4) . .
C13 N10 C17 122.4(4) . 3_575
C15 N10 C17 125.3(4) . 3_575
C16 N11 C14 112.8(4) . .
C16 N11 C12 122.5(4) . .
C14 N11 C12 124.6(4) . .
C16 N12 C18 120.8(4) . .
C16 N12 C15 112.0(4) . .
C18 N12 C15 122.6(4) . .
C1 O1 K1 160.4(4) . .
C13 O3 K1 156.7(3) . 3_575
C4 O4 K2 150.3(3) . .
C4 O4 K2' 160.1(4) . .
K2 O4 K2' 16.0(3) . .
C10 O5 K2' 140.2(5) . .
C10 O5 K2 121.0(3) . .
K2' O5 K2 19.3(4) . .
C16 O6 K2 147.3(3) . .
C16 O6 K2' 157.1(4) . .
K2 O6 K2' 16.7(3) . .

loop_
_geom_bond_atom_site_label_1
_geom_bond_atom_site_label_2
_geom_bond_distance
_geom_bond_site_symmetry_2
O2W K1 3.220(14) .
O3W K2' 2.773(18) .
O3W K2' 2.773(17) 2_575
O3W K2 2.865(7) .
O3W K2 2.865(7) 2_575
O3W K2' 2.933(17) 4
O3W K2' 2.933(17) 3_575
O3W K2 3.068(8) 4
O3W K2 3.068(8) 3_575
O4W O4W 1.30(2) 3_575
O4W K1 3.303(14) 3_575
O5W O5W 1.32(2) 3_575
O5W K2 2.164(13) .
O5W K2 2.855(13) 3_575
O5W K2' 3.08(2) .
K1 O1 2.764(3) 2_675
K1 O1 2.764(3) .
K1 O3 2.791(4) 4_655
K1 O3 2.791(4) 3_575
K1 Cl1 2.988(4) .
K1 O2W 3.220(15) 2_675
K1 O4W 3.303(14) 3_575
K1 O4W 3.303(14) 4_655
K2 K2 2.632(6) 3_575
K2 O5 2.794(5) .
K2 O4 2.817(5) .
K2 O6 2.834(5) .
K2 O5W 2.855(13) 3_575
K2 O3W 3.068(8) 3_575
K2 K2 3.461(6) 4
K2 K2 4.328(6) 2_575
K2' K2' 1.86(4) 4
K2' O5 2.750(16) .
K2' O3W 2.933(17) 3_575
K2' O6 3.165(17) .
K2' O4 3.222(17) .
K2' K2' 3.57(3) 3_575
K2' K2' 4.01(3) 2_575
Br2 Br2 2.681(5) 4_655
C1 O1 1.204(6) .
C1 N2 1.378(6) .
C1 N1 1.382(6) .
C2 N1 1.461(6) .
C2 N3 1.473(6) .
C2 C19 1.526(7) .
C2 C3 1.583(7) .
C3 N4 1.455(6) .
C3 N2 1.477(6) .
C3 C20 1.527(6) .
C4 O4 1.221(6) .
C4 N3 1.370(6) .
C4 N4 1.384(6) .
C5 N2 1.433(6) .
C5 N5 1.455(6) .
C5 H5A 0.9800 .
C5 H5B 0.9800 .
C6 N7 1.438(6) .
C6 N4 1.456(6) .
C6 H6A 0.9800 .
C6 H6B 0.9800 .
C7 O2 1.225(6) .
C7 N6 1.367(6) .
C7 N5 1.373(6) .
C8 N7 1.446(6) .
C8 N5 1.455(6) .
C8 C9 1.545(6) .
C8 H8 0.9900 .
C9 N8 1.447(6) .
C9 N6 1.454(6) .
C9 H9 0.9900 .
C10 O5 1.219(6) .
C10 N8 1.375(7) .
C10 N7 1.379(6) .
C11 N9 1.449(6) .
C11 N6 1.455(6) .
C11 H11A 0.9800 .
C11 H11B 0.9800 .
C12 N8 1.436(6) .
C12 N11 1.450(6) .
C12 H12A 0.9800 .
C12 H12B 0.9800 .
C13 O3 1.202(6) .
C13 N9 1.370(7) .
C13 N10 1.391(6) .
C14 N11 1.436(6) .
C14 N9 1.469(6) .
C14 C15 1.553(7) .
C14 H14 0.9900 .
C15 N10 1.439(6) .
C15 N12 1.463(6) .
C15 H15 0.9900 .
C16 O6 1.216(6) .
C16 N11 1.373(7) .
C16 N12 1.380(6) .
C17 N10 1.445(6) 3_575
C17 N1 1.453(6) .
C17 H17A 0.9800 .
C17 H17B 0.9800 .
C18 N3 1.444(6) 3_575
C18 N12 1.449(6) .
C18 H18A 0.9800 .
C18 H18B 0.9800 .
C19 H19A 0.9700 .
C19 H19B 0.9700 .
C19 H19C 0.9700 .
C20 H20A 0.9700 .
C20 H20B 0.9700 .
C20 H20C 0.9700 .
N3 C18 1.444(6) 3_575
N10 C17 1.445(6) 3_575
O3 K1 2.791(4) 3_575
